data_2101162
loop_
_publ_author_name
'Bro\.zek, Z.'
'Mucha, D.'
'Stadnicka, K.'

_publ_section_title
;
 X-ray Rietveld structure determination of ammonium Rochelle salt at
 120 (paraelectric phase) and 100 K (ferroelectric phase)
;
_journal_issue 4
_journal_name_full 'Acta Crystallographica Section B'
_journal_page_first 465
_journal_page_last 472
_journal_paper_doi 10.1107/S0108768194000479
_journal_volume 50
_journal_year 1994
_chemical_formula_sum 'C4 H16 N Na O10'
_chemical_formula_weight 261.16
_space_group_crystal_system monoclinic
_space_group_IT_number 4
_space_group_name_Hall 'P 2yb (x+1/4,y,z)'
_space_group_name_H-M_alt 'P 1 21 1 (a-1/4,b,c)'
_cell_angle_alpha 90
_cell_angle_beta 91.03920(10)
_cell_angle_gamma 90
_cell_formula_units_Z 4
_cell_length_a 12.1252(2)
_cell_length_b 14.4144(2)
_cell_length_c 6.19890(10)
_cell_volume 1083.25(3)
_diffrn_radiation_type Cu
_diffrn_radiation_wavelength 1.54056
_cod_data_source_file ab0318.cif
_cod_data_source_block ab0318b
_cod_depositor_comments
;
 Marking attached hydrogen atoms.

 Antanas Vaitkus,
 2018-02-05

 Correcting the space group by changing it from 'P 1 21 1' to
 'P 1 21 1 (a-1/4,b,c)' after consulting the original publication.

 Antanas Vaitkus,
 2018-02-05
;
_cod_original_cell_volume 1083.20(10)
_cod_database_code 2101162

loop_
_space_group_symop_id
_space_group_symop_operation_xyz
1 x,y,z
2 -x+1/2,y+1/2,-z

loop_
_atom_site_label
_atom_site_fract_x
_atom_site_fract_y
_atom_site_fract_z
_atom_site_attached_hydrogens
_atom_site_U_iso_or_equiv
Na(A) .725(2) .496(2) .502(3) 0 .023(4)
O(1A) .630(2) .616(2) .342(5) 0 .028(7)
O(2A) .707(2) .701(2) .096(4) 0 .039(7)
O(3A) .670(3) .854(2) .304(5) 1 .038(6)
O(4A) .800(2) .747(2) .666(4) 1 .036(7)
O(5A) .740(2) .909(2) .829(5) 0 .040(8)
O(6A) .565(2) .869(2) .838(5) 0 .065(9)
C(1A) .663(4) .6940(10) .277(5) 0 .060(10)
C(2A) .636(3) .7750(10) .425(5) 1 .030(10)
C(3A) .685(2) .768(2) .651(4) 1 .050(10)
C(4A) .664(2) .854(2) .786(8) 0 .080(10)
O(3WA) .432(2) .699(2) .953(5) 2 .049(8)
O(4WA) .738(2) .542(2) .875(5) 2 .017(6)
O(5WA) .434(3) .591(2) .585(5) 2 .059(8)
O(6WA) .396(3) .920(2) .524(2) 2 .017(6)
N(1) .517(3) .010(3) .129(5) 4 .070(10)
N(2) .495(4) .490(3) .060(6) 4 .034(8)
Na(B) .277(2) .5050(10) .516(3) 0 .050(5)
O(1B) .360(2) .3870(10) .359(4) 0 .045(8)
O(2B) .282(2) .302(2) .106(4) 0 .077(9)
O(3B) .324(2) .1500(10) .312(4) 1 .022(6)
O(4B) .194(2) .251(2) .615(4) 1 .034(7)
O(5B) .261(2) .0950(10) .806(6) 0 .030(7)
O(6B) .438(2) .1450(10) .847(6) 0 .046(7)
C(1B) .336(4) .3080(10) .280(5) 0 .050(10)
C(2B) .373(2) .2270(10) .421(3) 1 .022(9)
C(3B) .309(2) .2310(10) .630(3) 1 .070(10)
C(4B) .335(2) .1570(10) .801(8) 0 .025(9)
O(3WB) .572(2) .290(2) .952(5) 2 .028(7)
O(4WB) .272(2) .475(2) .887(5) 2 .068(9)
O(5WB) .590(2) .370(2) .551(5) 2 .065(8)
O(6WB) .610(3) .074(2) .553(6) 2 .019(6)

loop_
_geom_angle_atom_site_label_1
_geom_angle_atom_site_label_2
_geom_angle_atom_site_label_3
_geom_angle
O(1A) C(1A) O(2A) 120(2)
O(1A) C(1A) C(2A) 115(3)
O(2A) C(1A) C(2A) 125(2)
O(3A) C(2A) C(1A) 103(2)
O(3A) C(2A) C(3A) 115(2)
O(4A) C(3A) C(2A) 116(2)
O(4A) C(3A) C(4A) 108(2)
C(1A) C(2A) C(3A) 115(2)
C(2A) C(3A) C(4A) 113(2)
O(5A) C(4A) O(6A) 123(3)
O(5A) C(4A) C(3A) 120(3)
O(6A) C(4A) C(3A) 117(3)
O(1B) C(1B) O(2B) 121(2)
O(1B) C(1B) C(2B) 114(2)
O(2B) C(1B) C(2B) 125(2)
O(3B) C(2B) C(1B) 102(2)
O(3B) C(2B) C(3B) 103(2)
O(4B) C(3B) C(2B) 118(2)
O(4B) C(3B) C(4B) 112(2)
C(1B) C(2B) C(3B) 108(2)
C(2B) C(3B) C(4B) 118(2)
O(5B) C(4B) O(6B) 126(2)
O(5B) C(4B) C(3B) 112(2)
O(6B) C(4B) C(3B) 116(2)

loop_
_geom_bond_atom_site_label_1
_geom_bond_atom_site_label_2
_geom_bond_distance
O(1A) C(1A) 1.26(4)
O(2A) C(1A) 1.26(6)
O(3A) C(2A) 1.42(4)
O(4A) C(3A) 1.43(4)
O(5A) C(4A) 1.25(4)
O(6A) C(4A) 1.26(4)
C(1A) C(2A) 1.54(4)
C(2A) C(3A) 1.52(4)
C(3A) C(4A) 1.52(4)
O(1B) C(1B) 1.26(3)
O(2B) C(1B) 1.26(4)
O(3B) C(2B) 1.42(3)
O(4B) C(3B) 1.42(4)
O(5B) C(4B) 1.27(3)
O(6B) C(4B) 1.29(4)
C(1B) C(2B) 1.53(3)
C(2B) C(3B) 1.52(3)
C(3B) C(4B) 1.53(4)
